data_7214141
loop_
_publ_author_name
'Wang, Jin-Hua'
'Tang, Gui-Mei'
'Wang, Yong-Tao'
'Qin, Ting-Xiao'
'Ng, Seik Weng'

_publ_section_title
;
 Metal-directed assembly of coordination polymers with the versatile
 ligand 2-(1H-benzotriazol-1-yl) acetic acid: from discrete structures to
 two-dimensional networks
;
_journal_issue 13
_journal_name_full CrystEngComm
_journal_page_first 2660
_journal_paper_doi 10.1039/c3ce42099j
_journal_volume 16
_journal_year 2014
_chemical_formula_moiety 'Ag (H2 O) (C8 H6 N3 O2)'
_chemical_formula_sum 'C8 H8 Ag N3 O3'
_chemical_formula_weight 302.04
_chemical_name_systematic
; 
 ? 
;
_space_group_IT_number 2
_symmetry_cell_setting triclinic
_symmetry_space_group_name_Hall '-P 1'
_symmetry_space_group_name_H-M 'P -1'
_atom_sites_solution_hydrogens geom
_atom_sites_solution_primary direct
_atom_sites_solution_secondary difmap
_audit_creation_method SHELXL-97
_cell_angle_alpha 70.662(1)
_cell_angle_beta 74.329(1)
_cell_angle_gamma 74.113(1)
_cell_formula_units_Z 2
_cell_length_a 6.9803(1)
_cell_length_b 8.0918(1)
_cell_length_c 9.3207(1)
_cell_measurement_reflns_used 5519
_cell_measurement_temperature 293(2)
_cell_measurement_theta_max 36.8766
_cell_measurement_theta_min 2.3624
_cell_volume 468.351(11)
_computing_structure_refinement 'SHELXL-97 (Sheldrick, 1997)'
_computing_structure_solution 'SHELXS-97 (Sheldrick, 1990)'
_diffrn_ambient_temperature 293(2)
_diffrn_measured_fraction_theta_full 0.992
_diffrn_measured_fraction_theta_max 0.992
_diffrn_measurement_device_type 'Bruker SMART APEX'
_diffrn_measurement_method '\w scans'
_diffrn_radiation_monochromator graphite
_diffrn_radiation_source 'fine-focus sealed tube'
_diffrn_radiation_type MoK\a
_diffrn_radiation_wavelength 0.71073
_diffrn_reflns_av_R_equivalents 0.0180
_diffrn_reflns_av_sigmaI/netI 0.0195
_diffrn_reflns_limit_h_max 9
_diffrn_reflns_limit_h_min -9
_diffrn_reflns_limit_k_max 11
_diffrn_reflns_limit_k_min -10
_diffrn_reflns_limit_l_max 13
_diffrn_reflns_limit_l_min -13
_diffrn_reflns_number 7992
_diffrn_reflns_theta_full 30.00
_diffrn_reflns_theta_max 30.00
_diffrn_reflns_theta_min 2.36
_diffrn_standards_decay_% 0
_diffrn_standards_interval_count 0
_diffrn_standards_interval_time 0
_diffrn_standards_number 0
_exptl_absorpt_coefficient_mu 2.141
_exptl_absorpt_correction_T_max 0.9005
_exptl_absorpt_correction_T_min 0.5660
_exptl_absorpt_correction_type multi-scan
_exptl_absorpt_process_details SADABS
_exptl_crystal_colour colorless
_exptl_crystal_density_diffrn 2.142
_exptl_crystal_density_method 'not measured'
_exptl_crystal_description prism
_exptl_crystal_F_000 296
_exptl_crystal_size_max 0.30
_exptl_crystal_size_mid 0.20
_exptl_crystal_size_min 0.05
_refine_diff_density_max 0.932
_refine_diff_density_min -1.026
_refine_diff_density_rms 0.075
_refine_ls_extinction_method none
_refine_ls_goodness_of_fit_ref 1.052
_refine_ls_hydrogen_treatment mixed
_refine_ls_matrix_type full
_refine_ls_number_parameters 144
_refine_ls_number_reflns 2713
_refine_ls_number_restraints 2
_refine_ls_restrained_S_all 1.051
_refine_ls_R_factor_all 0.0272
_refine_ls_R_factor_gt 0.0245
_refine_ls_shift/su_max 0.001
_refine_ls_shift/su_mean 0.001
_refine_ls_structure_factor_coef Fsqd
_refine_ls_weighting_details 'calc w=1/[\s^2^(Fo^2^)+(0.0245P)^2^+0.3868P] where P=(Fo^2^+2Fc^2^)/3'
_refine_ls_weighting_scheme calc
_refine_ls_wR_factor_gt 0.0590
_refine_ls_wR_factor_ref 0.0610
_reflns_number_gt 2477
_reflns_number_total 2713
_reflns_threshold_expression I>2\s(I)
_cod_data_source_file c3ce42099j.txt
_cod_data_source_block compound_4
_cod_original_cell_volume 468.35(1)
_cod_original_sg_symbol_H-M P-1
_cod_database_code 7214141

loop_
_symmetry_equiv_pos_as_xyz
'x, y, z'
'-x, -y, -z'

loop_
_atom_site_label
_atom_site_type_symbol
_atom_site_fract_x
_atom_site_fract_y
_atom_site_fract_z
_atom_site_U_iso_or_equiv
_atom_site_adp_type
_atom_site_occupancy
_atom_site_symmetry_multiplicity
_atom_site_calc_flag
_atom_site_refinement_flags
Ag1 Ag 0.52787(3) 0.35123(2) 0.701429(18) 0.04621(7) Uani 1 1 d .
O1 O 0.6944(3) 0.4009(2) -0.13545(17) 0.0416(3) Uani 1 1 d .
O1w O 0.3009(2) 0.1920(2) 0.9292(2) 0.0411(3) Uani 1 1 d D
O2 O 0.6031(3) 0.1734(2) 0.06441(18) 0.0415(3) Uani 1 1 d .
H11 H 0.387(4) 0.183(4) 0.980(3) 0.051(8) Uiso 1 1 d D
H12 H 0.320(5) 0.087(2) 0.924(4) 0.064(10) Uiso 1 1 d D
N1 N 0.7737(2) 0.25403(19) 0.25707(17) 0.0244(3) Uani 1 1 d .
N2 N 0.6753(2) 0.3520(2) 0.35644(18) 0.0274(3) Uani 1 1 d .
N3 N 0.6475(2) 0.2445(2) 0.49768(18) 0.0289(3) Uani 1 1 d .
C1 C 0.7276(3) 0.0724(2) 0.4908(2) 0.0255(3) Uani 1 1 d .
C2 C 0.7321(3) -0.0904(3) 0.6077(2) 0.0339(4) Uani 1 1 d .
H2 H 0.6765 -0.0946 0.7111 0.041 Uiso 1 1 calc R
C3 C 0.8222(3) -0.2427(3) 0.5622(3) 0.0391(4) Uani 1 1 d .
H3 H 0.8259 -0.3531 0.6363 0.047 Uiso 1 1 calc R
C4 C 0.9097(3) -0.2365(3) 0.4056(3) 0.0395(4) Uani 1 1 d .
H4 H 0.9711 -0.3432 0.3801 0.047 Uiso 1 1 calc R
C5 C 0.9075(3) -0.0787(3) 0.2896(2) 0.0324(4) Uani 1 1 d .
H5 H 0.9663 -0.0753 0.1868 0.039 Uiso 1 1 calc R
C6 C 0.8111(3) 0.0772(2) 0.3357(2) 0.0244(3) Uani 1 1 d .
C7 C 0.8180(3) 0.3409(2) 0.0914(2) 0.0268(3) Uani 1 1 d .
H7A H 0.9611 0.3018 0.0512 0.032 Uiso 1 1 calc R
H7B H 0.7925 0.4691 0.0752 0.032 Uiso 1 1 calc R
C8 C 0.6918(3) 0.3013(2) -0.0003(2) 0.0266(3) Uani 1 1 d .

loop_
_atom_site_aniso_label
_atom_site_aniso_U_11
_atom_site_aniso_U_22
_atom_site_aniso_U_33
_atom_site_aniso_U_23
_atom_site_aniso_U_13
_atom_site_aniso_U_12
Ag1 0.07109(14) 0.03701(10) 0.02353(8) -0.01146(6) -0.00630(7) 0.00093(8)
O1 0.0613(10) 0.0428(8) 0.0203(6) -0.0004(6) -0.0114(6) -0.0170(7)
O1w 0.0403(8) 0.0391(8) 0.0451(9) -0.0109(7) -0.0124(7) -0.0069(6)
O2 0.0588(9) 0.0372(8) 0.0347(8) 0.0004(6) -0.0195(7) -0.0223(7)
N1 0.0308(7) 0.0222(7) 0.0202(6) -0.0070(5) -0.0061(5) -0.0027(5)
N2 0.0340(7) 0.0254(7) 0.0224(7) -0.0089(5) -0.0073(6) -0.0010(6)
N3 0.0334(7) 0.0292(7) 0.0215(7) -0.0078(6) -0.0070(6) 0.0000(6)
C1 0.0263(7) 0.0273(8) 0.0221(7) -0.0063(6) -0.0064(6) -0.0033(6)
C2 0.0352(9) 0.0351(10) 0.0262(8) -0.0002(7) -0.0069(7) -0.0082(7)
C3 0.0429(10) 0.0251(9) 0.0432(11) 0.0031(8) -0.0139(9) -0.0073(8)
C4 0.0451(11) 0.0238(9) 0.0498(12) -0.0110(8) -0.0153(9) -0.0004(7)
C5 0.0374(9) 0.0281(9) 0.0326(9) -0.0129(7) -0.0095(7) -0.0002(7)
C6 0.0276(7) 0.0234(7) 0.0224(7) -0.0060(6) -0.0076(6) -0.0035(6)
C7 0.0330(8) 0.0263(8) 0.0202(7) -0.0049(6) -0.0029(6) -0.0088(6)
C8 0.0347(8) 0.0242(8) 0.0197(7) -0.0071(6) -0.0043(6) -0.0036(6)

loop_
_atom_type_symbol
_atom_type_description
_atom_type_scat_dispersion_real
_atom_type_scat_dispersion_imag
_atom_type_scat_source
C C 0.0033 0.0016 'International Tables Vol C Tables 4.2.6.8 and 6.1.1.4'
H H 0.0000 0.0000 'International Tables Vol C Tables 4.2.6.8 and 6.1.1.4'
N N 0.0061 0.0033 'International Tables Vol C Tables 4.2.6.8 and 6.1.1.4'
O O 0.0106 0.0060 'International Tables Vol C Tables 4.2.6.8 and 6.1.1.4'
Ag Ag -0.8971 1.1015 'International Tables Vol C Tables 4.2.6.8 and 6.1.1.4'

loop_
_geom_angle_atom_site_label_1
_geom_angle_atom_site_label_2
_geom_angle_atom_site_label_3
_geom_angle
_geom_angle_site_symmetry_1
_geom_angle_site_symmetry_3
N3 Ag1 O1 131.09(6) . 1_556
N3 Ag1 N2 113.32(5) . 2_666
O1 Ag1 N2 95.22(6) 1_556 2_666
N3 Ag1 O1w 119.10(6) . .
O1 Ag1 O1w 90.64(5) 1_556 .
N2 Ag1 O1w 101.59(5) 2_666 .
C8 O1 Ag1 120.14(13) . 1_554
Ag1 O1w H11 86(2) . .
Ag1 O1w H12 107(3) . .
H11 O1w H12 102(3) . .
N2 N1 C6 110.03(14) . .
N2 N1 C7 120.01(14) . .
C6 N1 C7 129.92(14) . .
N3 N2 N1 108.92(14) . .
N3 N2 Ag1 120.24(11) . 2_666
N1 N2 Ag1 127.45(11) . 2_666
N2 N3 C1 108.58(14) . .
N2 N3 Ag1 121.09(12) . .
C1 N3 Ag1 129.79(12) . .
N3 C1 C6 107.87(15) . .
N3 C1 C2 130.97(17) . .
C6 C1 C2 121.15(17) . .
C3 C2 C1 116.79(19) . .
C3 C2 H2 121.6 . .
C1 C2 H2 121.6 . .
C2 C3 C4 121.69(19) . .
C2 C3 H3 119.2 . .
C4 C3 H3 119.2 . .
C5 C4 C3 122.41(19) . .
C5 C4 H4 118.8 . .
C3 C4 H4 118.8 . .
C4 C5 C6 115.93(19) . .
C4 C5 H5 122.0 . .
C6 C5 H5 122.0 . .
N1 C6 C1 104.60(15) . .
N1 C6 C5 133.41(17) . .
C1 C6 C5 122.00(17) . .
N1 C7 C8 113.41(14) . .
N1 C7 H7A 108.9 . .
C8 C7 H7A 108.9 . .
N1 C7 H7B 108.9 . .
C8 C7 H7B 108.9 . .
H7A C7 H7B 107.7 . .
O2 C8 O1 127.14(18) . .
O2 C8 C7 117.90(16) . .
O1 C8 C7 114.94(16) . .

loop_
_geom_bond_atom_site_label_1
_geom_bond_atom_site_label_2
_geom_bond_distance
_geom_bond_site_symmetry_2
Ag1 N3 2.2099(15) .
Ag1 O1 2.3320(16) 1_556
Ag1 N2 2.4003(15) 2_666
Ag1 O1w 2.4835(18) .
O1 C8 1.249(2) .
O1 Ag1 2.3320(16) 1_554
O1w H11 0.838(10) .
O1w H12 0.835(10) .
O2 C8 1.246(2) .
N1 N2 1.3423(19) .
N1 C6 1.363(2) .
N1 C7 1.455(2) .
N2 N3 1.313(2) .
N2 Ag1 2.4003(15) 2_666
N3 C1 1.368(2) .
C1 C6 1.397(2) .
C1 C2 1.403(3) .
C2 C3 1.368(3) .
C2 H2 0.9300 .
C3 C4 1.411(3) .
C3 H3 0.9300 .
C4 C5 1.372(3) .
C4 H4 0.9300 .
C5 C6 1.402(2) .
C5 H5 0.9300 .
C7 C8 1.533(2) .
C7 H7A 0.9700 .
C7 H7B 0.9700 .

loop_
_geom_hbond_atom_site_label_D
_geom_hbond_atom_site_label_H
_geom_hbond_atom_site_label_A
_geom_hbond_distance_DH
_geom_hbond_distance_HA
_geom_hbond_distance_DA
_geom_hbond_angle_DHA
_geom_hbond_site_symmetry_A
O1w H11 O2 0.84(1) 1.85(1) 2.683(2) 172(3) 1_556
O1w H12 O2 0.84(1) 2.00(1) 2.832(2) 171(3) 2_656

loop_
_geom_torsion_atom_site_label_1
_geom_torsion_atom_site_label_2
_geom_torsion_atom_site_label_3
_geom_torsion_atom_site_label_4
_geom_torsion
_geom_torsion_site_symmetry_1
_geom_torsion_site_symmetry_4
C6 N1 N2 N3 0.12(19) . .
C7 N1 N2 N3 178.08(15) . .
C6 N1 N2 Ag1 -158.78(12) . 2_666
C7 N1 N2 Ag1 19.2(2) . 2_666
N1 N2 N3 C1 -0.6(2) . .
Ag1 N2 N3 C1 160.11(11) 2_666 .
N1 N2 N3 Ag1 171.76(11) . .
Ag1 N2 N3 Ag1 -27.56(18) 2_666 .
O1 Ag1 N3 N2 -94.69(14) 1_556 .
N2 Ag1 N3 N2 25.80(17) 2_666 .
O1w Ag1 N3 N2 145.16(13) . .
O1 Ag1 N3 C1 75.83(18) 1_556 .
N2 Ag1 N3 C1 -163.67(15) 2_666 .
O1w Ag1 N3 C1 -44.32(18) . .
N2 N3 C1 C6 0.8(2) . .
Ag1 N3 C1 C6 -170.65(12) . .
N2 N3 C1 C2 -178.01(19) . .
Ag1 N3 C1 C2 10.5(3) . .
N3 C1 C2 C3 178.85(19) . .
C6 C1 C2 C3 0.2(3) . .
C1 C2 C3 C4 1.1(3) . .
C2 C3 C4 C5 -0.9(3) . .
C3 C4 C5 C6 -0.5(3) . .
N2 N1 C6 C1 0.36(19) . .
C7 N1 C6 C1 -177.34(16) . .
N2 N1 C6 C5 -179.72(19) . .
C7 N1 C6 C5 2.6(3) . .
N3 C1 C6 N1 -0.70(19) . .
C2 C1 C6 N1 178.25(16) . .
N3 C1 C6 C5 179.38(16) . .
C2 C1 C6 C5 -1.7(3) . .
C4 C5 C6 N1 -178.11(19) . .
C4 C5 C6 C1 1.8(3) . .
N2 N1 C7 C8 -109.50(18) . .
C6 N1 C7 C8 68.0(2) . .
Ag1 O1 C8 O2 -1.8(3) 1_554 .
Ag1 O1 C8 C7 176.30(11) 1_554 .
N1 C7 C8 O2 -15.8(2) . .
N1 C7 C8 O1 165.91(16) . .
